data_2204602
loop_
_publ_author_name
'Britton, Doyle'

_publ_section_title
;
 2,6-Difluorobenzonitrile
;
_journal_issue 12
_journal_name_full 'Acta Crystallographica Section E'
_journal_page_first o2189
_journal_page_last o2190
_journal_paper_doi 10.1107/S1600536804027400
_journal_volume 60
_journal_year 2004
_chemical_formula_iupac 'C7 H3 F2 N'
_chemical_formula_moiety 'C7 H3 F2 N'
_chemical_formula_sum 'C7 H3 F2 N'
_chemical_formula_weight 139.10
_chemical_name_systematic
;
2,6-Difluorobenzonitrile
;
_space_group_IT_number 2
_symmetry_cell_setting triclinic
_symmetry_space_group_name_Hall '-P 1'
_symmetry_space_group_name_H-M 'P -1'
_atom_sites_solution_hydrogens geom
_atom_sites_solution_primary direct
_atom_sites_solution_secondary difmap
_audit_creation_method SHELXTL
_cell_angle_alpha 111.400(10)
_cell_angle_beta 104.570(10)
_cell_angle_gamma 101.060(10)
_cell_formula_units_Z 2
_cell_length_a 6.8164(17)
_cell_length_b 7.2165(18)
_cell_length_c 7.2951(18)
_cell_measurement_reflns_used 1641
_cell_measurement_temperature 174(2)
_cell_measurement_theta_max 27.4
_cell_measurement_theta_min 3.2
_cell_volume 306.93(14)
_computing_cell_refinement 'SAINT (Bruker, 2002)'
_computing_data_collection 'SMART (Bruker, 2002)'
_computing_data_reduction SAINT
_computing_molecular_graphics SHELXTL
_computing_publication_material SHELXTL
_computing_structure_refinement SHELXTL
_computing_structure_solution 'SHELXTL (Sheldrick, 1997)'
_diffrn_ambient_temperature 174(2)
_diffrn_measured_fraction_theta_full 0.956
_diffrn_measured_fraction_theta_max 0.956
_diffrn_measurement_device_type
;
Siemens area detector diffractometer
;
_diffrn_measurement_method '\w scans'
_diffrn_radiation_monochromator graphite
_diffrn_radiation_source 'fine-focus sealed tube'
_diffrn_radiation_type MoK\a
_diffrn_radiation_wavelength 0.71073
_diffrn_reflns_av_R_equivalents 0.028
_diffrn_reflns_av_sigmaI/netI 0.037
_diffrn_reflns_limit_h_max 8
_diffrn_reflns_limit_h_min -8
_diffrn_reflns_limit_k_max 8
_diffrn_reflns_limit_k_min -7
_diffrn_reflns_limit_l_max 8
_diffrn_reflns_limit_l_min -8
_diffrn_reflns_number 1769
_diffrn_reflns_theta_full 25.99
_diffrn_reflns_theta_max 25.99
_diffrn_reflns_theta_min 3.19
_diffrn_standards_decay_% 'less than 1'
_diffrn_standards_number 0
_exptl_absorpt_coefficient_mu 0.134
_exptl_absorpt_correction_type none
_exptl_crystal_colour colorless
_exptl_crystal_density_diffrn 1.505
_exptl_crystal_density_meas ?
_exptl_crystal_density_method .
_exptl_crystal_description 'cut needle'
_exptl_crystal_F_000 140
_exptl_crystal_size_max 0.50
_exptl_crystal_size_mid 0.50
_exptl_crystal_size_min 0.45
_refine_diff_density_max 0.21
_refine_diff_density_min -0.22
_refine_ls_extinction_coef 1.22(9)
_refine_ls_extinction_expression Fc^*^=kFc[1+0.001xFc^2^\l^3^/sin(2\q)]^-1/4^
_refine_ls_extinction_method SHELXTL
_refine_ls_goodness_of_fit_ref 1.112
_refine_ls_hydrogen_treatment refall
_refine_ls_matrix_type full
_refine_ls_number_parameters 104
_refine_ls_number_reflns 1144
_refine_ls_number_restraints 0
_refine_ls_restrained_S_all 1.11
_refine_ls_R_factor_all 0.042
_refine_ls_R_factor_gt 0.039
_refine_ls_shift/su_max 0.001
_refine_ls_shift/su_mean 0.000
_refine_ls_structure_factor_coef Fsqd
_refine_ls_weighting_details
;
 calc w=1/[\s^2^(Fo^2^)+(0.061P)^2^+0.071P] where
P=(Fo^2^+2Fc^2^)/3
;
_refine_ls_weighting_scheme calc
_refine_ls_wR_factor_gt 0.117
_refine_ls_wR_factor_ref 0.120
_reflns_number_gt 1040
_reflns_number_total 1144
_reflns_threshold_expression I>2\s(I)
_cod_data_source_file ac6132.cif
_cod_data_source_block I
_cod_original_cell_volume 306.93(13)
_cod_database_code 2204602
_cod_database_fobs_code 2204602

loop_
_symmetry_equiv_pos_as_xyz
'x, y, z'
'-x, -y, -z'

loop_
_atom_site_label
_atom_site_fract_x
_atom_site_fract_y
_atom_site_fract_z
_atom_site_U_iso_or_equiv
_atom_site_adp_type
_atom_site_calc_flag
_atom_site_occupancy
_atom_site_type_symbol
C1 0.2519(2) 0.3933(2) 0.6701(2) 0.0320(4) Uani d 1 C
C2 0.2677(2) 0.5566(2) 0.6105(2) 0.0353(4) Uani d 1 C
F2 0.27881(16) 0.51572(15) 0.41887(14) 0.0485(4) Uani d 1 F
C3 0.2698(3) 0.7522(2) 0.7371(3) 0.0416(4) Uani d 1 C
H3 0.279(3) 0.857(3) 0.687(3) 0.052(5) Uiso d 1 H
C4 0.2566(2) 0.7870(2) 0.9327(2) 0.0409(4) Uani d 1 C
H4 0.257(3) 0.923(3) 1.025(3) 0.057(5) Uiso d 1 H
C5 0.2425(2) 0.6308(2) 1.0011(2) 0.0368(4) Uani d 1 C
H5 0.239(3) 0.657(3) 1.140(3) 0.049(5) Uiso d 1 H
C6 0.2406(2) 0.4375(2) 0.8690(2) 0.0323(4) Uani d 1 C
F6 0.22844(15) 0.28246(13) 0.93013(13) 0.0436(4) Uani d 1 F
C7 0.2474(2) 0.1900(2) 0.5328(2) 0.0384(4) Uani d 1 C
N1 0.2425(3) 0.0278(2) 0.4227(2) 0.0535(5) Uani d 1 N

loop_
_atom_site_aniso_label
_atom_site_aniso_U_11
_atom_site_aniso_U_22
_atom_site_aniso_U_33
_atom_site_aniso_U_12
_atom_site_aniso_U_13
_atom_site_aniso_U_23
C1 0.0314(7) 0.0354(8) 0.0282(7) 0.0095(6) 0.0101(5) 0.0138(6)
C2 0.0358(8) 0.0440(9) 0.0285(7) 0.0098(6) 0.0114(5) 0.0194(6)
F2 0.0627(7) 0.0590(7) 0.0324(5) 0.0175(5) 0.0209(4) 0.0272(5)
C3 0.0456(9) 0.0380(9) 0.0440(9) 0.0114(7) 0.0134(7) 0.0234(7)
C4 0.0428(8) 0.0351(8) 0.0384(8) 0.0100(7) 0.0129(6) 0.0113(7)
C5 0.0370(8) 0.0419(9) 0.0285(7) 0.0095(6) 0.0128(6) 0.0126(6)
C6 0.0322(7) 0.0361(8) 0.0309(7) 0.0083(6) 0.0108(5) 0.0184(6)
F6 0.0585(6) 0.0429(6) 0.0389(6) 0.0156(4) 0.0207(4) 0.0257(4)
C7 0.0443(8) 0.0432(9) 0.0308(7) 0.0146(7) 0.0149(6) 0.0177(7)
N1 0.0759(11) 0.0443(9) 0.0403(8) 0.0238(8) 0.0244(7) 0.0134(7)

loop_
_atom_type_symbol
_atom_type_description
_atom_type_scat_dispersion_real
_atom_type_scat_dispersion_imag
_atom_type_scat_source
C C 0.0033 0.0016 'International Tables Vol C Tables 4.2.6.8 and 6.1.1.4'
H H 0.0000 0.0000 'International Tables Vol C Tables 4.2.6.8 and 6.1.1.4'
N N 0.0061 0.0033 'International Tables Vol C Tables 4.2.6.8 and 6.1.1.4'
F F 0.0171 0.0103 'International Tables Vol C Tables 4.2.6.8 and 6.1.1.4'

loop_
_geom_angle_atom_site_label_1
_geom_angle_atom_site_label_2
_geom_angle_atom_site_label_3
_geom_angle
C2 C1 C6 116.74(13)
C2 C1 C7 121.39(13)
C6 C1 C7 121.87(13)
F2 C2 C3 119.93(13)
F2 C2 C1 117.24(13)
C3 C2 C1 122.83(14)
C2 C3 C4 117.98(14)
C2 C3 H3 118.9(11)
C4 C3 H3 123.1(11)
C3 C4 C5 121.72(15)
C3 C4 H4 119.8(12)
C5 C4 H4 118.5(12)
C6 C5 C4 118.23(14)
C6 C5 H5 120.3(11)
C4 C5 H5 121.4(11)
F6 C6 C5 120.00(13)
F6 C6 C1 117.50(13)
C5 C6 C1 122.49(13)
N1 C7 C1 179.55(17)

loop_
_geom_bond_atom_site_label_1
_geom_bond_atom_site_label_2
_geom_bond_distance
C1 C2 1.392(2)
C1 C6 1.393(2)
C1 C7 1.433(2)
C2 F2 1.3449(18)
C2 C3 1.371(2)
C3 C4 1.385(2)
C3 H3 0.95(2)
C4 C5 1.387(2)
C4 H4 0.97(2)
C5 C6 1.371(2)
C5 H5 0.96(2)
C6 F6 1.3437(16)
C7 N1 1.1407(19)

loop_
_cod_related_entry_id
_cod_related_entry_database
_cod_related_entry_code
1 ChemSpider 67268
